data_4326917
loop_
_publ_author_name
'Ashley M. Wright'
'Guang Wu'
'Trevor W. Hayton'

_publ_section_title
;
 Late-Metal Nitrosyl Cations: Synthesis and Reactivity of
 [Ni(NO)(MeNO2)3][PF6]
;
_journal_name_full 'Inorganic Chemistry'
_journal_page_first 11746
_journal_page_last 11753
_journal_paper_doi 10.1021/ic201821t
_journal_volume 50
_journal_year 2011
_chemical_formula_sum 'C9 H12 F6 N Ni O P'
_chemical_formula_weight 353.88
_chemical_name_systematic
; 
 eta-6-mesitylene nitrosyl nickel hexafluorophosphate  
;
_space_group_IT_number 15
_symmetry_cell_setting monoclinic
_symmetry_space_group_name_Hall '-C 2yc'
_symmetry_space_group_name_H-M 'C 1 2/c 1'
_atom_sites_solution_hydrogens geom
_atom_sites_solution_primary direct
_atom_sites_solution_secondary difmap
_audit_creation_method SHELXL-97
_cell_angle_alpha 90.00
_cell_angle_beta 120.773(3)
_cell_angle_gamma 90.00
_cell_formula_units_Z 8
_cell_length_a 23.003(5)
_cell_length_b 7.9837(18)
_cell_length_c 16.518(4)
_cell_measurement_temperature 150(2)
_cell_volume 2606.4(10)
_computing_structure_refinement 'SHELXL-97 (Sheldrick, 2008)'
_computing_structure_solution 'SHELXS-97 (Sheldrick, 2008)'
_diffrn_ambient_temperature 150(2)
_diffrn_measured_fraction_theta_full 0.985
_diffrn_measured_fraction_theta_max 0.985
_diffrn_measurement_device_type 'CCD detector'
_diffrn_measurement_method 'Omega scan'
_diffrn_radiation_monochromator graphite
_diffrn_radiation_source 'fine-focus sealed tube'
_diffrn_radiation_type MoK\a
_diffrn_radiation_wavelength 0.71073
_diffrn_reflns_av_R_equivalents 0.1779
_diffrn_reflns_av_sigmaI/netI 0.1239
_diffrn_reflns_limit_h_max 28
_diffrn_reflns_limit_h_min -28
_diffrn_reflns_limit_k_max 9
_diffrn_reflns_limit_k_min -9
_diffrn_reflns_limit_l_max 19
_diffrn_reflns_limit_l_min -20
_diffrn_reflns_number 10337
_diffrn_reflns_theta_full 26.37
_diffrn_reflns_theta_max 26.37
_diffrn_reflns_theta_min 2.06
_exptl_absorpt_coefficient_mu 1.674
_exptl_absorpt_correction_T_max 0.557
_exptl_absorpt_correction_T_min 0.552
_exptl_absorpt_correction_type empirical
_exptl_absorpt_process_details Psi-scan
_exptl_crystal_colour red
_exptl_crystal_density_diffrn 1.804
_exptl_crystal_description block
_exptl_crystal_F_000 1424
_exptl_crystal_size_max 0.20
_exptl_crystal_size_mid 0.20
_exptl_crystal_size_min 0.10
_refine_diff_density_max 0.550
_refine_diff_density_min -0.497
_refine_diff_density_rms 0.105
_refine_ls_extinction_method none
_refine_ls_goodness_of_fit_ref 0.937
_refine_ls_hydrogen_treatment constr
_refine_ls_matrix_type full
_refine_ls_number_parameters 212
_refine_ls_number_reflns 2622
_refine_ls_number_restraints 0
_refine_ls_restrained_S_all 0.937
_refine_ls_R_factor_all 0.0919
_refine_ls_R_factor_gt 0.0518
_refine_ls_shift/su_max 0.000
_refine_ls_shift/su_mean 0.000
_refine_ls_structure_factor_coef Fsqd
_refine_ls_weighting_details 'calc w=1/[\s^2^(Fo^2^)+(0.0479P)^2^+0.1000P] where P=(Fo^2^+2Fc^2^)/3'
_refine_ls_weighting_scheme calc
_refine_ls_wR_factor_gt 0.1040
_refine_ls_wR_factor_ref 0.1198
_reflns_number_gt 1632
_reflns_number_total 2622
_reflns_threshold_expression >2sigma(I)
_cod_data_source_file ic201821t_si_001_4.cif
_cod_data_source_block complex_6
_cod_original_cell_volume 2606.3(10)
_cod_database_code 4326917

loop_
_symmetry_equiv_pos_as_xyz
'x, y, z'
'-x, y, -z+1/2'
'x+1/2, y+1/2, z'
'-x+1/2, y+1/2, -z+1/2'
'-x, -y, -z'
'x, -y, z-1/2'
'-x+1/2, -y+1/2, -z'
'x+1/2, -y+1/2, z-1/2'

loop_
_atom_site_label
_atom_site_type_symbol
_atom_site_fract_x
_atom_site_fract_y
_atom_site_fract_z
_atom_site_U_iso_or_equiv
_atom_site_adp_type
_atom_site_occupancy
_atom_site_symmetry_multiplicity
_atom_site_calc_flag
_atom_site_refinement_flags
Ni1 Ni 0.13658(3) 0.54579(6) 0.20974(4) 0.0301(2) Uani 1 1 d .
P1 P 0.14367(8) 0.90265(14) 0.55584(11) 0.0383(4) Uani 1 1 d .
O1 O 0.2322(2) 0.5491(4) 0.1556(3) 0.0610(11) Uani 1 1 d .
C1 C 0.1299(2) 0.4594(5) 0.3308(4) 0.0306(11) Uani 1 1 d .
N1 N 0.1911(2) 0.5476(4) 0.1762(3) 0.0358(10) Uani 1 1 d .
C5 C 0.0345(2) 0.4518(5) 0.1680(4) 0.0316(11) Uani 1 1 d .
C2 C 0.1282(2) 0.6354(5) 0.3275(3) 0.0294(10) Uani 1 1 d .
H2 H 0.1592 0.6962 0.3801 0.035 Uiso 1 1 calc R
C6 C 0.0832(2) 0.3723(5) 0.2506(4) 0.0313(11) Uani 1 1 d .
H6 H 0.0843 0.2559 0.2521 0.038 Uiso 1 1 calc R
C3 C 0.0802(2) 0.7207(5) 0.2460(3) 0.0308(11) Uani 1 1 d .
F5 F 0.11637(17) 0.7215(3) 0.5111(2) 0.0649(9) Uani 1 1 d .
C4 C 0.0342(2) 0.6283(5) 0.1676(3) 0.0326(11) Uani 1 1 d .
H4 H 0.0024 0.6845 0.1136 0.039 Uiso 1 1 calc R
C8 C -0.0150(3) 0.3520(6) 0.0840(4) 0.0429(13) Uani 1 1 d .
H8A H 0.0091 0.2831 0.0631 0.064 Uiso 1 1 calc R
H8B H -0.0445 0.4266 0.0342 0.064 Uiso 1 1 calc R
H8C H -0.0412 0.2822 0.1007 0.064 Uiso 1 1 calc R
F2 F 0.1719(2) 1.0795(3) 0.6007(3) 0.0866(14) Uani 1 1 d .
F6A F 0.0701(5) 0.9649(10) 0.5258(11) 0.100(4) Uani 0.72(2) 1 d P
F1A F 0.1366(8) 0.9716(9) 0.4638(5) 0.083(3) Uani 0.72(2) 1 d P
C9 C 0.0803(3) 0.9101(5) 0.2430(4) 0.0479(15) Uani 1 1 d .
H9A H 0.0490 0.9475 0.1801 0.072 Uiso 1 1 calc R
H9B H 0.1249 0.9492 0.2617 0.072 Uiso 1 1 calc R
H9C H 0.0671 0.9538 0.2854 0.072 Uiso 1 1 calc R
C7 C 0.1824(3) 0.3696(6) 0.4186(4) 0.0496(14) Uani 1 1 d .
H7A H 0.1604 0.2911 0.4383 0.074 Uiso 1 1 calc R
H7B H 0.2071 0.4498 0.4679 0.074 Uiso 1 1 calc R
H7C H 0.2131 0.3110 0.4055 0.074 Uiso 1 1 calc R
F4A F 0.1510(7) 0.8374(13) 0.6523(8) 0.076(4) Uani 0.72(2) 1 d P
F3A F 0.2157(5) 0.8355(16) 0.5903(11) 0.086(4) Uani 0.72(2) 1 d P
F6B F 0.0777(17) 0.958(2) 0.462(3) 0.15(2) Uani 0.28(2) 1 d P
F3B F 0.2091(19) 0.829(5) 0.630(3) 0.151(19) Uani 0.28(2) 1 d P
F1B F 0.181(2) 0.910(4) 0.495(3) 0.116(16) Uani 0.28(2) 1 d P
F4B F 0.115(3) 0.871(5) 0.613(4) 0.14(2) Uani 0.28(2) 1 d P

loop_
_atom_site_aniso_label
_atom_site_aniso_U_11
_atom_site_aniso_U_22
_atom_site_aniso_U_33
_atom_site_aniso_U_23
_atom_site_aniso_U_13
_atom_site_aniso_U_12
Ni1 0.0308(4) 0.0329(3) 0.0299(4) 0.0000(3) 0.0180(3) -0.0002(3)
P1 0.0408(9) 0.0383(6) 0.0374(9) -0.0028(6) 0.0211(8) -0.0073(6)
O1 0.052(3) 0.088(3) 0.066(3) -0.004(2) 0.048(3) -0.005(2)
C1 0.024(3) 0.038(2) 0.034(3) 0.009(2) 0.018(3) 0.004(2)
N1 0.037(3) 0.041(2) 0.027(3) -0.0025(18) 0.015(2) -0.0029(18)
C5 0.023(3) 0.039(2) 0.033(3) -0.005(2) 0.015(3) -0.003(2)
C2 0.028(3) 0.037(2) 0.022(3) -0.005(2) 0.013(2) -0.006(2)
C6 0.031(3) 0.0241(19) 0.044(3) 0.001(2) 0.023(3) -0.001(2)
C3 0.032(3) 0.027(2) 0.039(3) 0.001(2) 0.023(3) 0.001(2)
F5 0.070(3) 0.0514(16) 0.049(2) -0.0126(15) 0.013(2) -0.0237(16)
C4 0.029(3) 0.039(2) 0.028(3) 0.007(2) 0.013(3) 0.007(2)
C8 0.033(3) 0.054(3) 0.040(3) -0.013(3) 0.017(3) -0.007(2)
F2 0.133(4) 0.0433(17) 0.101(4) -0.0285(18) 0.072(3) -0.0326(19)
F6A 0.063(5) 0.095(5) 0.155(11) 0.052(6) 0.063(7) 0.035(4)
F1A 0.147(10) 0.076(4) 0.044(4) 0.010(4) 0.060(6) -0.002(6)
C9 0.061(4) 0.030(2) 0.054(4) -0.003(2) 0.031(4) 0.004(2)
C7 0.048(4) 0.056(3) 0.042(4) 0.019(3) 0.021(3) 0.009(3)
F4A 0.138(11) 0.051(3) 0.054(5) 0.008(3) 0.060(6) 0.003(5)
F3A 0.048(6) 0.073(4) 0.151(13) 0.005(6) 0.061(8) 0.006(4)
F6B 0.09(2) 0.053(9) 0.17(3) 0.054(14) -0.049(19) 0.014(11)
F3B 0.09(3) 0.100(16) 0.10(3) -0.018(18) -0.066(17) 0.00(2)
F1B 0.16(3) 0.098(18) 0.18(3) -0.10(2) 0.15(3) -0.099(19)
F4B 0.21(5) 0.13(3) 0.20(4) -0.10(3) 0.20(4) -0.11(3)

loop_
_atom_type_symbol
_atom_type_description
_atom_type_scat_dispersion_real
_atom_type_scat_dispersion_imag
_atom_type_scat_source
C C 0.0033 0.0016 'International Tables Vol C Tables 4.2.6.8 and 6.1.1.4'
H H 0.0000 0.0000 'International Tables Vol C Tables 4.2.6.8 and 6.1.1.4'
N N 0.0061 0.0033 'International Tables Vol C Tables 4.2.6.8 and 6.1.1.4'
O O 0.0106 0.0060 'International Tables Vol C Tables 4.2.6.8 and 6.1.1.4'
F F 0.0171 0.0103 'International Tables Vol C Tables 4.2.6.8 and 6.1.1.4'
P P 0.1023 0.0942 'International Tables Vol C Tables 4.2.6.8 and 6.1.1.4'
Ni Ni 0.3393 1.1124 'International Tables Vol C Tables 4.2.6.8 and 6.1.1.4'

loop_
_geom_angle_atom_site_label_1
_geom_angle_atom_site_label_2
_geom_angle_atom_site_label_3
_geom_angle
N1 Ni1 C2 138.36(19)
N1 Ni1 C6 140.88(16)
C2 Ni1 C6 66.95(16)
N1 Ni1 C3 139.79(16)
C2 Ni1 C3 37.60(16)
C6 Ni1 C3 79.26(14)
N1 Ni1 C4 142.12(19)
C2 Ni1 C4 67.11(17)
C6 Ni1 C4 66.63(16)
C3 Ni1 C4 37.12(16)
N1 Ni1 C1 138.34(19)
C2 Ni1 C1 37.57(14)
C6 Ni1 C1 37.11(17)
C3 Ni1 C1 67.88(15)
C4 Ni1 C1 79.52(16)
N1 Ni1 C5 141.76(19)
C2 Ni1 C5 79.87(17)
C6 Ni1 C5 37.14(17)
C3 Ni1 C5 67.59(15)
C4 Ni1 C5 37.35(15)
C1 Ni1 C5 67.59(18)
F4B P1 F3B 90(2)
F4B P1 F1A 150(2)
F3B P1 F1A 120(2)
F4B P1 F3A 118(3)
F3B P1 F3A 28(2)
F1A P1 F3A 92.3(5)
F4B P1 F2 93.7(12)
F3B P1 F2 88.1(14)
F1A P1 F2 87.3(3)
F3A P1 F2 91.8(5)
F4B P1 F6B 99(2)
F3B P1 F6B 167(2)
F1A P1 F6B 51(2)
F3A P1 F6B 140(2)
F2 P1 F6B 99.7(8)
F4B P1 F6A 58(2)
F3B P1 F6A 148(2)
F1A P1 F6A 91.2(5)
F3A P1 F6A 176.4(5)
F2 P1 F6A 89.1(4)
F6B P1 F6A 43(2)
F4B P1 F5 86.7(12)
F3B P1 F5 90.9(13)
F1A P1 F5 92.8(3)
F3A P1 F5 87.2(5)
F2 P1 F5 178.9(2)
F6B P1 F5 81.2(8)
F6A P1 F5 92.0(4)
F4B P1 F4A 30(3)
F3B P1 F4A 61(2)
F1A P1 F4A 178.1(5)
F3A P1 F4A 88.5(6)
F2 P1 F4A 90.9(5)
F6B P1 F4A 129(2)
F6A P1 F4A 88.0(5)
F5 P1 F4A 89.0(5)
F4B P1 F1B 171.7(18)
F3B P1 F1B 83.9(17)
F1A P1 F1B 36.8(16)
F3A P1 F1B 55.7(18)
F2 P1 F1B 92.0(6)
F6B P1 F1B 85.8(18)
F6A P1 F1B 127.8(18)
F5 P1 F1B 87.4(6)
F4A P1 F1B 144(2)
C6 C1 C2 118.1(4)
C6 C1 C7 121.7(4)
C2 C1 C7 120.2(5)
C6 C1 Ni1 70.7(3)
C2 C1 Ni1 70.4(2)
C7 C1 Ni1 129.0(3)
O1 N1 Ni1 177.4(4)
C6 C5 C4 117.3(4)
C6 C5 C8 120.8(4)
C4 C5 C8 121.9(5)
C6 C5 Ni1 70.0(3)
C4 C5 Ni1 70.4(2)
C8 C5 Ni1 130.7(3)
C3 C2 C1 120.9(4)
C3 C2 Ni1 71.8(2)
C1 C2 Ni1 72.0(2)
C3 C2 H2 119.5
C1 C2 H2 119.5
Ni1 C2 H2 129.1
C1 C6 C5 123.0(4)
C1 C6 Ni1 72.1(2)
C5 C6 Ni1 72.8(2)
C1 C6 H6 118.5
C5 C6 H6 118.5
Ni1 C6 H6 129.1
C4 C3 C2 119.0(4)
C4 C3 C9 120.8(5)
C2 C3 C9 120.1(5)
C4 C3 Ni1 71.5(2)
C2 C3 Ni1 70.6(2)
C9 C3 Ni1 128.2(3)
C3 C4 C5 121.8(4)
C3 C4 Ni1 71.4(3)
C5 C4 Ni1 72.3(2)
C3 C4 H4 119.1
C5 C4 H4 119.1
Ni1 C4 H4 129.8
C5 C8 H8A 109.5
C5 C8 H8B 109.5
H8A C8 H8B 109.5
C5 C8 H8C 109.5
H8A C8 H8C 109.5
H8B C8 H8C 109.5
F6B F6A F4B 121.2(15)
F6B F6A P1 68.5(13)
F4B F6A P1 55.9(11)
F1B F1A F6B 135.6(17)
F1B F1A P1 75.2(17)
F6B F1A P1 65.9(15)
C3 C9 H9A 109.5
C3 C9 H9B 109.5
H9A C9 H9B 109.5
C3 C9 H9C 109.5
H9A C9 H9C 109.5
H9B C9 H9C 109.5
C1 C7 H7A 109.5
C1 C7 H7B 109.5
H7A C7 H7B 109.5
C1 C7 H7C 109.5
H7A C7 H7C 109.5
H7B C7 H7C 109.5
F4B F4A F3B 120(3)
F4B F4A P1 64(2)
F3B F4A P1 56.2(14)
F3B F3A F1B 136(3)
F3B F3A P1 72(3)
F1B F3A P1 64.3(11)
F6A F6B F1A 127(2)
F6A F6B P1 68.6(18)
F1A F6B P1 63.2(11)
F3A F3B P1 80(3)
F3A F3B F4A 142(4)
P1 F3B F4A 63.2(17)
F1A F1B F3A 127.7(16)
F1A F1B P1 68.1(10)
F3A F1B P1 60.0(11)
F4A F4B P1 87(3)
F4A F4B F6A 151(3)
P1 F4B F6A 65.7(18)

loop_
_geom_bond_atom_site_label_1
_geom_bond_atom_site_label_2
_geom_bond_distance
Ni1 N1 1.610(4)
Ni1 C2 2.172(4)
Ni1 C6 2.176(4)
Ni1 C3 2.187(4)
Ni1 C4 2.188(4)
Ni1 C1 2.194(4)
Ni1 C5 2.212(4)
P1 F4B 1.44(2)
P1 F3B 1.49(3)
P1 F1A 1.545(7)
P1 F3A 1.547(10)
P1 F2 1.572(3)
P1 F6B 1.58(2)
P1 F6A 1.580(7)
P1 F5 1.599(3)
P1 F4A 1.601(9)
P1 F1B 1.610(16)
O1 N1 1.157(4)
C1 C6 1.391(7)
C1 C2 1.406(5)
C1 C7 1.512(7)
C5 C6 1.398(7)
C5 C4 1.409(6)
C5 C8 1.497(7)
C2 C3 1.405(6)
C2 H2 0.9300
C6 H6 0.9300
C3 C4 1.392(6)
C3 C9 1.513(5)
C4 H4 0.9300
C8 H8A 0.9600
C8 H8B 0.9600
C8 H8C 0.9600
F6A F6B 1.15(6)
F6A F4B 1.48(6)
F1A F1B 1.00(4)
F1A F6B 1.34(5)
C9 H9A 0.9600
C9 H9B 0.9600
C9 H9C 0.9600
C7 H7A 0.9600
C7 H7B 0.9600
C7 H7C 0.9600
F4A F4B 0.80(6)
F4A F3B 1.56(6)
F3A F3B 0.74(6)
F3A F1B 1.48(5)
